data_4318539
loop_
_publ_author_name
'Vadapalli Chandrasekhar'
'Arunachalampillai Athimoolam'
'S. G. Srivatsan'
'P. Shanmuga Sundaram'
'Sandeep Verma'
'Alexander Steiner'
'Stefano Zacchini'
'Raymond Butcher'

_publ_section_title
;
 Pyrazolylcyclotriphosphazene Containing Pendant Polymers: Synthesis,
 Characterization, and Phosphate Ester Hydrolysis Using a Cu(II)-Metalated
 Cross-Linked Polymeric Catalyst
;
_journal_name_full 'Inorganic Chemistry'
_journal_page_first 5162
_journal_page_last 5173
_journal_paper_doi 10.1021/ic011159v
_journal_volume 41
_journal_year 2002
_chemical_formula_sum 'C14 H11 Cl5 N3 O P3'
_chemical_formula_weight 507.42
_chemical_name_systematic
;
   ?
;
_space_group_IT_number 14
_symmetry_cell_setting monoclinic
_symmetry_space_group_name_Hall '-P 2ybc'
_symmetry_space_group_name_H-M 'P 1 21/c 1'
_atom_sites_solution_hydrogens geom
_atom_sites_solution_primary direct
_atom_sites_solution_secondary difmap
_audit_creation_method SHELXL-97
_cell_angle_alpha 90.00
_cell_angle_beta 99.264(15)
_cell_angle_gamma 90.00
_cell_formula_units_Z 4
_cell_length_a 23.442(4)
_cell_length_b 7.7938(17)
_cell_length_c 11.619(3)
_cell_measurement_reflns_used 33
_cell_measurement_temperature 293(2)
_cell_measurement_theta_max 10.96
_cell_measurement_theta_min 2.62
_cell_volume 2095.1(8)
_computing_cell_refinement 'Bruker XSCANS'
_computing_data_collection 'Bruker XSCANS'
_computing_data_reduction 'Bruker SHELXTL'
_computing_molecular_graphics 'Bruker SHELXTL'
_computing_publication_material 'Bruker SHELXTL'
_computing_structure_refinement 'SHELXL-97 (Sheldrick, 1997)'
_computing_structure_solution 'SHELXS-97 (Sheldrick, 1990)'
_diffrn_ambient_temperature 293(2)
_diffrn_measured_fraction_theta_full 0.999
_diffrn_measured_fraction_theta_max 0.999
_diffrn_measurement_device_type 'Bruker P4'
_diffrn_measurement_method '\w scans'
_diffrn_radiation_monochromator graphite
_diffrn_radiation_source 'fine-focus sealed tube'
_diffrn_radiation_type MoK\a
_diffrn_radiation_wavelength 0.71073
_diffrn_reflns_av_R_equivalents 0.0272
_diffrn_reflns_av_sigmaI/netI 0.0774
_diffrn_reflns_limit_h_max 27
_diffrn_reflns_limit_h_min -27
_diffrn_reflns_limit_k_max 0
_diffrn_reflns_limit_k_min -9
_diffrn_reflns_limit_l_max 13
_diffrn_reflns_limit_l_min 0
_diffrn_reflns_number 3898
_diffrn_reflns_theta_full 25.00
_diffrn_reflns_theta_max 25.00
_diffrn_reflns_theta_min 2.64
_diffrn_standards_interval_count 97
_diffrn_standards_number 3
_exptl_absorpt_coefficient_mu 0.931
_exptl_absorpt_correction_T_max 0.3347
_exptl_absorpt_correction_T_min 0.2879
_exptl_absorpt_correction_type empirical
_exptl_crystal_colour colorless
_exptl_crystal_density_diffrn 1.609
_exptl_crystal_density_method 'not measured'
_exptl_crystal_description needle
_exptl_crystal_F_000 1016
_exptl_crystal_size_max 0.20
_exptl_crystal_size_mid 0.64
_exptl_crystal_size_min 0.22
_refine_diff_density_max 0.342
_refine_diff_density_min -0.366
_refine_diff_density_rms 0.074
_refine_ls_extinction_coef 0.0038(6)
_refine_ls_extinction_expression Fc^*^=kFc[1+0.001xFc^2^\l^3^/sin(2\q)]^-1/4^
_refine_ls_extinction_method SHELXL
_refine_ls_goodness_of_fit_ref 1.024
_refine_ls_hydrogen_treatment mixed
_refine_ls_matrix_type full
_refine_ls_number_parameters 345
_refine_ls_number_reflns 3690
_refine_ls_number_restraints 26
_refine_ls_restrained_S_all 1.021
_refine_ls_R_factor_all 0.1043
_refine_ls_R_factor_gt 0.0490
_refine_ls_shift/su_max 0.065
_refine_ls_shift/su_mean 0.004
_refine_ls_structure_factor_coef Fsqd
_refine_ls_weighting_details 'calc w=1/[\s^2^(Fo^2^)+(0.0497P)^2^+0.2973P] where P=(Fo^2^+2Fc^2^)/3'
_refine_ls_weighting_scheme calc
_refine_ls_wR_factor_gt 0.1078
_refine_ls_wR_factor_ref 0.1356
_reflns_number_gt 2066
_reflns_number_total 3690
_reflns_threshold_expression >2sigma(I)
_cod_data_source_file ic011159v_1.cif
_cod_data_source_block vc12
_cod_depositor_comments
;
The following automatic conversions were performed:

'_symmetry_cell_setting' value 'Monoclinic' changed to 'monoclinic'
according to the built-in table from CIF Core dictionary named
'cif_core.dic' version 2.4.1 from 2010-06-29.

Automatic conversion script
Id: cif_fix_values 1646 2011-03-28 12:23:43Z adriana 
;
_cod_original_cell_volume 2095.2(8)
_cod_database_code 4318539

loop_
_symmetry_equiv_pos_as_xyz
'x, y, z'
'-x, y+1/2, -z+1/2'
'-x, -y, -z'
'x, -y-1/2, z-1/2'

loop_
_atom_site_label
_atom_site_type_symbol
_atom_site_fract_x
_atom_site_fract_y
_atom_site_fract_z
_atom_site_U_iso_or_equiv
_atom_site_adp_type
_atom_site_occupancy
_atom_site_symmetry_multiplicity
_atom_site_calc_flag
_atom_site_refinement_flags
_atom_site_disorder_assembly
_atom_site_disorder_group
P1 P 0.17306(5) 0.34130(16) 0.26910(12) 0.0433(4) Uani 1 1 d . . .
P2 P 0.14111(6) 0.60238(16) 0.11368(12) 0.0473(4) Uani 1 1 d . . .
P3 P 0.06304(5) 0.35200(16) 0.14469(11) 0.0421(4) Uani 1 1 d . . .
Cl1 Cl 0.18586(7) 0.3887(2) 0.44023(13) 0.0773(5) Uani 1 1 d . . .
Cl2 Cl 0.13805(7) 0.84853(17) 0.15527(13) 0.0676(4) Uani 1 1 d . . .
Cl3 Cl 0.16970(8) 0.6153(2) -0.03894(14) 0.0806(5) Uani 1 1 d . . .
Cl4 Cl -0.00734(6) 0.3840(2) 0.21705(12) 0.0689(5) Uani 1 1 d . . .
Cl5 Cl 0.03522(7) 0.1917(2) 0.01605(13) 0.0720(5) Uani 1 1 d . . .
O1 O 0.21794(13) 0.1954(4) 0.2571(3) 0.0515(9) Uani 1 1 d . A .
N1 N 0.18821(18) 0.5086(6) 0.2042(4) 0.0659(14) Uani 1 1 d . . .
N2 N 0.07754(17) 0.5286(5) 0.0921(4) 0.0558(12) Uani 1 1 d . . .
N3 N 0.11155(16) 0.2588(5) 0.2324(4) 0.0487(11) Uani 1 1 d . . .
C1 C 0.2785(2) 0.2161(6) 0.2847(4) 0.0473(13) Uani 1 1 d D . .
C2 C 0.3096(5) 0.2386(19) 0.1964(10) 0.064(4) Uani 0.50 1 d PD A 1
H2A H 0.2908 0.2476 0.1198 0.11(5) Uiso 0.50 1 calc PR A 1
C3 C 0.3694(5) 0.2480(19) 0.2213(7) 0.061(4) Uani 0.50 1 d PD A 1
H3A H 0.3904 0.2644 0.1608 0.07(4) Uiso 0.50 1 calc PR A 1
C2A C 0.3065(5) 0.3358(14) 0.2293(11) 0.056(3) Uani 0.50 1 d PD A 2
H2AA H 0.2861 0.4103 0.1751 0.12(5) Uiso 0.50 1 calc PR A 2
C3A C 0.3662(5) 0.3438(16) 0.2558(11) 0.064(4) Uani 0.50 1 d PD A 2
H3AA H 0.3856 0.4264 0.2191 0.08(4) Uiso 0.50 1 calc PR A 2
C4 C 0.3985(2) 0.2335(6) 0.3350(4) 0.0469(13) Uani 1 1 d D . .
C5 C 0.3656(5) 0.223(2) 0.4241(9) 0.087(5) Uani 0.50 1 d PD A 1
H5A H 0.3832 0.2285 0.5017 0.14(6) Uiso 0.50 1 calc PR A 1
C6 C 0.3063(5) 0.204(2) 0.3966(7) 0.073(5) Uani 0.50 1 d PD A 1
H6A H 0.2849 0.1822 0.4558 0.07(3) Uiso 0.50 1 calc PR A 1
C5A C 0.3663(4) 0.1109(13) 0.3833(12) 0.060(4) Uani 0.50 1 d PD A 2
H5AA H 0.3861 0.0323 0.4353 0.04(2) Uiso 0.50 1 calc PR A 2
C6A C 0.3071(5) 0.0986(14) 0.3591(11) 0.068(4) Uani 0.50 1 d PD A 2
H6AA H 0.2874 0.0131 0.3924 0.06(3) Uiso 0.50 1 calc PR A 2
C7 C 0.4624(2) 0.2421(7) 0.3620(4) 0.0523(14) Uani 1 1 d D A .
C8A C 0.4973(4) 0.1787(16) 0.2862(9) 0.059(3) Uani 0.50 1 d PD A 1
H8AA H 0.4803 0.1277 0.2167 0.06(3) Uiso 0.50 1 calc PR A 1
C9A C 0.5573(5) 0.1895(16) 0.3113(9) 0.071(4) Uani 0.50 1 d PD A 1
H9AA H 0.5793 0.1469 0.2580 0.05(3) Uiso 0.50 1 calc PR A 1
C8 C 0.4959(5) 0.3054(19) 0.2836(10) 0.069(4) Uani 0.50 1 d PD A 2
H8A H 0.4776 0.3451 0.2116 0.07(3) Uiso 0.50 1 calc PR A 2
C9 C 0.5539(5) 0.312(2) 0.3075(9) 0.083(5) Uani 0.50 1 d PD A 2
H9A H 0.5742 0.3505 0.2500 0.04(3) Uiso 0.50 1 calc PR A 2
C10 C 0.5849(2) 0.2625(9) 0.4143(6) 0.0715(18) Uani 1 1 d D . .
C11 C 0.5521(4) 0.1834(16) 0.4887(9) 0.075(4) Uani 0.50 1 d PD A 1
H11A H 0.5711 0.1375 0.5583 0.03(2) Uiso 0.50 1 calc PR A 1
C12 C 0.4917(4) 0.1696(14) 0.4637(8) 0.067(3) Uani 0.50 1 d PD A 1
H12A H 0.4715 0.1124 0.5147 0.003(16) Uiso 0.50 1 calc PR A 1
C11A C 0.5507(4) 0.3543(15) 0.4798(10) 0.068(3) Uani 0.50 1 d PD A 2
H11B H 0.5675 0.4259 0.5398 0.07(3) Uiso 0.50 1 calc PR A 2
C12A C 0.4913(4) 0.3376(13) 0.4541(8) 0.060(3) Uani 0.50 1 d PD A 2
H12B H 0.4692 0.3943 0.5019 0.05(3) Uiso 0.50 1 calc PR A 2
C13 C 0.6480(3) 0.2778(11) 0.4374(11) 0.107(3) Uani 1 1 d D A .
C14 C 0.6846(8) 0.289(3) 0.385(2) 0.153(11) Uani 0.50 1 d PD A 1
H14A H 0.7211 0.3227 0.4214 0.17(7) Uiso 0.50 1 calc PR A 1
H14B H 0.6781 0.2632 0.3059 0.10(6) Uiso 0.50 1 calc PR A 1
C14A C 0.6773(11) 0.319(4) 0.518(4) 0.237(19) Uani 0.50 1 d P A 2
H14C H 0.7158 0.3442 0.5153 0.10(4) Uiso 0.50 1 calc PR A 2
H14D H 0.6632 0.3281 0.5883 0.21(13) Uiso 0.50 1 calc PR A 2

loop_
_atom_site_aniso_label
_atom_site_aniso_U_11
_atom_site_aniso_U_22
_atom_site_aniso_U_33
_atom_site_aniso_U_23
_atom_site_aniso_U_13
_atom_site_aniso_U_12
P1 0.0407(7) 0.0351(7) 0.0509(8) 0.0019(6) -0.0019(6) 0.0018(6)
P2 0.0507(8) 0.0353(7) 0.0558(8) 0.0061(7) 0.0082(6) -0.0013(6)
P3 0.0385(7) 0.0397(7) 0.0465(8) 0.0032(6) 0.0015(6) 0.0003(6)
Cl1 0.0741(10) 0.0962(13) 0.0591(9) -0.0240(9) 0.0031(8) 0.0003(9)
Cl2 0.0963(11) 0.0389(7) 0.0715(10) 0.0003(7) 0.0253(8) 0.0004(7)
Cl3 0.0969(12) 0.0787(12) 0.0736(10) -0.0116(9) 0.0364(9) -0.0068(9)
Cl4 0.0542(8) 0.0875(12) 0.0680(10) 0.0091(8) 0.0195(7) 0.0114(8)
Cl5 0.0717(9) 0.0690(10) 0.0682(10) -0.0200(8) -0.0106(8) 0.0035(8)
O1 0.043(2) 0.041(2) 0.069(2) -0.0064(18) 0.0067(17) 0.0029(16)
N1 0.043(2) 0.053(3) 0.096(4) 0.023(3) -0.010(2) -0.014(2)
N2 0.044(2) 0.049(3) 0.071(3) 0.021(2) -0.003(2) -0.002(2)
N3 0.043(2) 0.036(2) 0.063(3) 0.013(2) -0.004(2) -0.0059(19)
C1 0.046(3) 0.041(3) 0.053(3) 0.000(3) 0.004(3) 0.002(2)
C2 0.062(9) 0.079(10) 0.053(9) -0.003(8) 0.010(7) 0.007(8)
C3 0.039(7) 0.080(11) 0.065(9) 0.003(7) 0.012(6) 0.007(7)
C2A 0.053(8) 0.068(8) 0.045(7) 0.019(7) 0.006(6) 0.016(8)
C3A 0.063(9) 0.062(9) 0.071(9) 0.018(8) 0.022(7) 0.006(8)
C4 0.044(3) 0.049(3) 0.048(3) 0.001(3) 0.007(3) 0.008(3)
C5 0.051(8) 0.160(17) 0.049(9) -0.010(9) 0.006(6) 0.031(10)
C6 0.047(8) 0.119(13) 0.058(8) 0.039(8) 0.021(6) 0.035(9)
C5A 0.038(7) 0.078(9) 0.066(8) 0.025(8) 0.013(6) 0.029(7)
C6A 0.062(9) 0.046(8) 0.100(11) 0.027(8) 0.028(8) 0.013(7)
C7 0.046(3) 0.057(3) 0.053(3) -0.002(3) 0.005(3) 0.007(3)
C8A 0.060(8) 0.065(8) 0.048(7) 0.012(7) 0.000(6) -0.009(7)
C9A 0.040(7) 0.086(10) 0.091(11) 0.040(9) 0.019(7) 0.019(8)
C8 0.057(9) 0.078(10) 0.071(10) 0.018(8) 0.000(7) 0.001(8)
C9 0.064(10) 0.081(11) 0.109(13) 0.032(10) 0.030(9) 0.001(9)
C10 0.040(3) 0.071(4) 0.099(5) -0.008(4) -0.002(4) -0.003(3)
C11 0.054(8) 0.091(11) 0.072(9) -0.008(8) -0.010(7) 0.015(7)
C12 0.060(8) 0.061(8) 0.080(9) 0.018(7) 0.016(7) 0.006(6)
C11A 0.053(7) 0.058(8) 0.084(9) -0.016(7) -0.013(7) 0.004(6)
C12A 0.060(7) 0.062(8) 0.057(7) 0.000(6) 0.005(6) 0.015(6)
C13 0.051(5) 0.106(6) 0.155(8) -0.001(6) -0.006(6) 0.003(4)
C14 0.040(10) 0.22(3) 0.19(3) 0.08(2) 0.012(14) -0.005(13)
C14A 0.067(14) 0.27(4) 0.35(5) -0.17(4) -0.02(3) 0.011(17)

loop_
_atom_type_symbol
_atom_type_description
_atom_type_scat_dispersion_real
_atom_type_scat_dispersion_imag
_atom_type_scat_source
C C 0.0033 0.0016 'International Tables Vol C Tables 4.2.6.8 and 6.1.1.4'
H H 0.0000 0.0000 'International Tables Vol C Tables 4.2.6.8 and 6.1.1.4'
N N 0.0061 0.0033 'International Tables Vol C Tables 4.2.6.8 and 6.1.1.4'
O O 0.0106 0.0060 'International Tables Vol C Tables 4.2.6.8 and 6.1.1.4'
P P 0.1023 0.0942 'International Tables Vol C Tables 4.2.6.8 and 6.1.1.4'
Cl Cl 0.1484 0.1585 'International Tables Vol C Tables 4.2.6.8 and 6.1.1.4'

loop_
_geom_angle_atom_site_label_1
_geom_angle_atom_site_label_2
_geom_angle_atom_site_label_3
_geom_angle
_geom_angle_site_symmetry_1
_geom_angle_site_symmetry_3
_geom_angle_publ_flag
O1 P1 N3 106.1(2) . . ?
O1 P1 N1 110.6(2) . . ?
N3 P1 N1 118.4(2) . . ?
O1 P1 Cl1 103.09(15) . . ?
N3 P1 Cl1 109.25(18) . . ?
N1 P1 Cl1 108.3(2) . . ?
N1 P2 N2 118.6(2) . . ?
N1 P2 Cl2 109.58(19) . . ?
N2 P2 Cl2 108.72(18) . . ?
N1 P2 Cl3 108.5(2) . . ?
N2 P2 Cl3 108.68(19) . . ?
Cl2 P2 Cl3 101.43(8) . . ?
N2 P3 N3 118.6(2) . . ?
N2 P3 Cl5 109.04(18) . . ?
N3 P3 Cl5 108.28(17) . . ?
N2 P3 Cl4 107.61(17) . . ?
N3 P3 Cl4 110.27(17) . . ?
Cl5 P3 Cl4 101.79(9) . . ?
C1 O1 P1 124.1(3) . . ?
P1 N1 P2 121.0(3) . . ?
P3 N2 P2 121.1(3) . . ?
P1 N3 P3 121.4(2) . . ?
C6A C1 C2A 122.5(8) . . ?
C6A C1 C2 107.3(9) . . ?
C2A C1 C2 36.7(6) . . ?
C6A C1 C6 40.0(7) . . ?
C2A C1 C6 107.9(9) . . ?
C2 C1 C6 119.9(9) . . ?
C6A C1 O1 116.2(7) . . ?
C2A C1 O1 121.0(6) . . ?
C2 C1 O1 118.9(7) . . ?
C6 C1 O1 121.1(7) . . ?
C1 C2 C3 119.6(11) . . ?
C2 C3 C4 121.3(10) . . ?
C1 C2A C3A 118.2(10) . . ?
C2A C3A C4 122.9(11) . . ?
C3A C4 C3 35.8(6) . . ?
C3A C4 C5 102.8(9) . . ?
C3 C4 C5 117.7(8) . . ?
C3A C4 C5A 114.8(8) . . ?
C3 C4 C5A 102.9(9) . . ?
C5 C4 C5A 41.9(7) . . ?
C3A C4 C7 122.4(7) . . ?
C3 C4 C7 121.5(6) . . ?
C5 C4 C7 120.6(7) . . ?
C5A C4 C7 122.7(6) . . ?
C6 C5 C4 119.5(10) . . ?
C1 C6 C5 121.5(10) . . ?
C6A C5A C4 124.1(9) . . ?
C1 C6A C5A 117.5(10) . . ?
C8 C7 C8A 41.7(6) . . ?
C8 C7 C12A 93.3(8) . . ?
C8A C7 C12A 114.6(8) . . ?
C8 C7 C12 116.7(8) . . ?
C8A C7 C12 97.7(8) . . ?
C12A C7 C12 56.5(6) . . ?
C8 C7 C4 122.6(6) . . ?
C8A C7 C4 122.0(6) . . ?
C12A C7 C4 122.6(6) . . ?
C12 C7 C4 120.4(6) . . ?
C7 C8A C9A 121.7(9) . . ?
C10 C9A C8A 121.4(10) . . ?
C9 C8 C7 122.7(10) . . ?
C9 C8 C12A 90.3(10) . . ?
C7 C8 C12A 43.4(4) . . ?
C8 C9 C10 122.7(11) . . ?
C9 C10 C11A 94.8(9) . . ?
C9 C10 C9A 40.3(6) . . ?
C11A C10 C9A 117.0(8) . . ?
C9 C10 C11 114.7(8) . . ?
C11A C10 C11 57.5(7) . . ?
C9A C10 C11 97.3(8) . . ?
C9 C10 C13 120.5(9) . . ?
C11A C10 C13 120.8(8) . . ?
C9A C10 C13 120.5(8) . . ?
C11 C10 C13 124.4(8) . . ?
C10 C11 C12 123.1(9) . . ?
C7 C12 C11 119.3(9) . . ?
C12A C11A C10 118.9(9) . . ?
C11A C12A C7 124.5(9) . . ?
C11A C12A C8 90.7(8) . . ?
C7 C12A C8 43.3(4) . . ?
C14A C13 C14 91(2) . . ?
C14A C13 C10 130(2) . . ?
C14 C13 C10 137.6(18) . . ?

loop_
_geom_bond_atom_site_label_1
_geom_bond_atom_site_label_2
_geom_bond_distance
_geom_bond_site_symmetry_2
_geom_bond_publ_flag
P1 O1 1.571(3) . ?
P1 N3 1.574(4) . ?
P1 N1 1.575(4) . ?
P1 Cl1 1.997(2) . ?
P2 N1 1.577(4) . ?
P2 N2 1.579(4) . ?
P2 Cl2 1.9825(19) . ?
P2 Cl3 1.997(2) . ?
P3 N2 1.565(4) . ?
P3 N3 1.577(4) . ?
P3 Cl5 1.9763(19) . ?
P3 Cl4 1.9844(18) . ?
O1 C1 1.414(6) . ?
C1 C6A 1.360(5) . ?
C1 C2A 1.360(5) . ?
C1 C2 1.360(5) . ?
C1 C6 1.360(5) . ?
C2 C3 1.387(14) . ?
C3 C4 1.390(5) . ?
C2A C3A 1.386(13) . ?
C3A C4 1.390(5) . ?
C4 C5 1.391(5) . ?
C4 C5A 1.391(5) . ?
C4 C7 1.481(7) . ?
C5 C6 1.382(14) . ?
C5A C6A 1.374(13) . ?
C7 C8 1.386(5) . ?
C7 C8A 1.387(5) . ?
C7 C12A 1.387(5) . ?
C7 C12 1.388(5) . ?
C8A C9A 1.391(13) . ?
C9A C10 1.388(6) . ?
C8 C9 1.344(13) . ?
C8 C12A 2.017(15) . ?
C9 C10 1.387(6) . ?
C10 C11A 1.388(6) . ?
C10 C11 1.388(6) . ?
C10 C13 1.466(9) . ?
C11 C12 1.404(12) . ?
C11A C12A 1.383(12) . ?
C13 C14A 1.12(3) . ?
C13 C14 1.131(17) . ?
